data_1535179
loop_
_publ_author_name
'Hector, A.L.'
'Webster, M.'
'Levason, W.'
'Henderson, S.'

_publ_section_title
;
 Hydrothermal synthesis of scandium, yttrium and lanthanide iodates from
 the corresponding periodates: X-ray crystal structures of Sc (I O3)3, Y
 (I O3)3 * 2(H2 O), La (I O3)3 * 1/2(H2 O) and Lu (I O3)3 * 2(H2 O)
;
_journal_name_full 'Zeitschrift fuer Anorganische und Allgemeine Chemie'
_journal_page_first 198
_journal_page_last 202
_journal_volume 628
_journal_year 2002
_chemical_formula_sum 'I3 O9 Sc'
_chemical_name_systematic 'Sc (I O3)3'
_space_group_IT_number 148
_symmetry_space_group_name_Hall '-R 3'
_symmetry_space_group_name_H-M 'R -3 :H'
_cell_angle_alpha 90
_cell_angle_beta 90
_cell_angle_gamma 120
_cell_formula_units_Z 6
_cell_length_a 9.738
_cell_length_b 9.738
_cell_length_c 13.938
_cell_volume 1144.645
_citation_journal_id_ASTM ZAACAB
_cod_data_source_file Hector_ZAACAB_2002_270.cif
_cod_data_source_block I3O9Sc1
_cod_original_formula_sum 'I3 O9 Sc1'
_cod_database_code 1535179

loop_
_symmetry_equiv_pos_as_xyz
x,y,z
-y,x-y,z
-x+y,-x,z
-x,-y,-z
y,-x+y,-z
x-y,x,-z
x+2/3,y+1/3,z+1/3
-y+2/3,x-y+1/3,z+1/3
-x+y+2/3,-x+1/3,z+1/3
-x+2/3,-y+1/3,-z+1/3
y+2/3,-x+y+1/3,-z+1/3
x-y+2/3,x+1/3,-z+1/3
x+1/3,y+2/3,z+2/3
-y+1/3,x-y+2/3,z+2/3
-x+y+1/3,-x+2/3,z+2/3
-x+1/3,-y+2/3,-z+2/3
y+1/3,-x+y+2/3,-z+2/3
x-y+1/3,x+2/3,-z+2/3

loop_
_atom_site_label
_atom_site_type_symbol
_atom_site_fract_x
_atom_site_fract_y
_atom_site_fract_z
_atom_site_occupancy
_atom_site_U_iso_or_equiv
Sc1 Sc+3 0 0 0.17445 1 0.0
O3 O-2 0.0229 0.2698 0.5462 1 0.0
O1 O-2 -0.1393 0.3683 0.426 1 0.0
I1 I+5 -0.00326 0.29432 0.41947 1 0.0
O2 O-2 0.1751 0.4842 0.3998 1 0.0
